data_1571246
loop_
_publ_author_name
'Xu, Shengbo'
'Mi, Ruijie'
'Zheng, Guangfan'
'Li, Xingwei'

_publ_section_title
;
 Cobalt- or rhodium-catalyzed synthesis of 1,2-dihydrophosphete oxides
 <i>via</i> C-H activation and formal phosphoryl migration.
;
_journal_issue 16
_journal_name_full 'Chemical science'
_journal_page_first 6012
_journal_page_last 6021
_journal_paper_doi 10.1039/d4sc00649f
_journal_volume 15
_journal_year 2024
_chemical_formula_sum 'C32 H26 Cl2 N3 O3 P'
_chemical_formula_weight 602.43
_space_group_crystal_system triclinic
_space_group_IT_number 2
_space_group_name_Hall '-P 1'
_space_group_name_H-M_alt 'P -1'
_atom_sites_solution_hydrogens mixed
_audit_creation_method SHELXL-2013
_audit_update_record
;
2022-08-26 deposited with the CCDC.	2024-03-12 downloaded from the CCDC.
;
_cell_angle_alpha 83.5890(10)
_cell_angle_beta 79.8970(10)
_cell_angle_gamma 69.5020(10)
_cell_formula_units_Z 2
_cell_length_a 9.3078(2)
_cell_length_b 12.9452(3)
_cell_length_c 13.3909(3)
_cell_measurement_reflns_used 9904
_cell_measurement_temperature 193(2)
_cell_measurement_theta_max 54.943
_cell_measurement_theta_min 4.693
_cell_volume 1485.68(6)
_computing_cell_refinement 'Bruker SAINT'
_computing_data_collection 'Bruker APEX2'
_computing_data_reduction 'Bruker SAINT'
_computing_molecular_graphics 'Bruker SHELXTL'
_computing_publication_material 'Bruker SHELXTL'
_computing_structure_refinement 'SHELXL-2013 (Sheldrick, 2013)'
_computing_structure_solution 'SHELXS-97 (Sheldrick 2008)'
_diffrn_ambient_temperature 193(2)
_diffrn_measured_fraction_theta_full 0.997
_diffrn_measured_fraction_theta_max 0.997
_diffrn_measurement_device_type 'Bruker APEX-II CCD'
_diffrn_measurement_method '\f and \w scans'
_diffrn_radiation_type MoK\a
_diffrn_radiation_wavelength 0.71073
_diffrn_reflns_av_R_equivalents 0.0612
_diffrn_reflns_av_unetI/netI 0.0488
_diffrn_reflns_Laue_measured_fraction_full 0.997
_diffrn_reflns_Laue_measured_fraction_max 0.997
_diffrn_reflns_limit_h_max 11
_diffrn_reflns_limit_h_min -11
_diffrn_reflns_limit_k_max 15
_diffrn_reflns_limit_k_min -15
_diffrn_reflns_limit_l_max 16
_diffrn_reflns_limit_l_min -15
_diffrn_reflns_number 21981
_diffrn_reflns_point_group_measured_fraction_full 0.997
_diffrn_reflns_point_group_measured_fraction_max 0.997
_diffrn_reflns_theta_full 25.242
_diffrn_reflns_theta_max 25.500
_diffrn_reflns_theta_min 2.347
_exptl_absorpt_coefficient_mu 0.310
_exptl_absorpt_correction_T_max 0.7456
_exptl_absorpt_correction_T_min 0.4940
_exptl_absorpt_correction_type multi-scan
_exptl_absorpt_process_details sadabs
_exptl_crystal_colour colorless
_exptl_crystal_density_diffrn 1.347
_exptl_crystal_description prismatic
_exptl_crystal_F_000 624
_exptl_crystal_size_max 0.150
_exptl_crystal_size_mid 0.120
_exptl_crystal_size_min 0.080
_refine_diff_density_max 0.472
_refine_diff_density_min -0.532
_refine_diff_density_rms 0.054
_refine_ls_extinction_coef 0.021(3)
_refine_ls_extinction_expression Fc^*^=kFc[1+0.001xFc^2^\l^3^/sin(2\q)]^-1/4^
_refine_ls_extinction_method SHELXL
_refine_ls_goodness_of_fit_ref 1.046
_refine_ls_hydrogen_treatment mixed
_refine_ls_matrix_type full
_refine_ls_number_parameters 394
_refine_ls_number_reflns 5519
_refine_ls_number_restraints 0
_refine_ls_restrained_S_all 1.046
_refine_ls_R_factor_all 0.0553
_refine_ls_R_factor_gt 0.0459
_refine_ls_shift/su_max 0.000
_refine_ls_shift/su_mean 0.000
_refine_ls_structure_factor_coef Fsqd
_refine_ls_weighting_details 'w=1/[\s^2^(Fo^2^)+(0.0489P)^2^+0.8159P] where P=(Fo^2^+2Fc^2^)/3'
_refine_ls_weighting_scheme calc
_refine_ls_wR_factor_gt 0.1132
_refine_ls_wR_factor_ref 0.1222
_reflns_Friedel_coverage 0.000
_reflns_number_gt 4672
_reflns_number_total 5519
_reflns_threshold_expression 'I > 2\s(I)'
_cod_data_source_file d4sc00649f2.cif
_cod_data_source_block mo_d8v19140_0m
_cod_depositor_comments 'Adding full bibliography for 1571245--1571246.cif.'
_cod_original_cell_volume 1485.69(6)
_cod_database_code 1571246
_shelx_space_group_comment
; 
The symmetry employed for this shelxl refinement is uniquely defined 
by the following loop, which should always be used as a source of 
symmetry information in preference to the above space-group names. 
They are only intended as comments. 
;
_shelx_estimated_absorpt_t_min 0.955
_shelx_estimated_absorpt_t_max 0.976
_shelxl_version_number 2013-4

loop_
_space_group_symop_operation_xyz
'x, y, z'
'-x, -y, -z'

loop_
_atom_site_label
_atom_site_type_symbol
_atom_site_fract_x
_atom_site_fract_y
_atom_site_fract_z
_atom_site_U_iso_or_equiv
_atom_site_adp_type
_atom_site_occupancy
_atom_site_site_symmetry_order
_atom_site_calc_flag
_atom_site_refinement_flags_posn
_atom_site_refinement_flags_adp
_atom_site_refinement_flags_occupancy
_atom_site_disorder_assembly
_atom_site_disorder_group
Cl1 Cl 0.8911(6) 0.7191(4) 0.3527(4) 0.0756(10) Uani 0.6 1 d . . P A 1
Cl1' Cl 0.8949(10) 0.7189(7) 0.3865(7) 0.124(3) Uani 0.4 1 d . . P A 2
Cl2 Cl 0.61104(10) 0.90028(6) 0.41264(7) 0.0750(3) Uani 1 1 d . . . . .
C32 C 0.6993(4) 0.7581(2) 0.4190(2) 0.0548(7) Uani 1 1 d . . . . .
P1 P 0.53761(6) 0.09746(4) 0.12079(4) 0.02626(16) Uani 1 1 d . . . . .
O1 O 0.48861(17) 0.14715(12) 0.02159(10) 0.0350(3) Uani 1 1 d . . . . .
O2 O 0.7341(2) 0.60594(13) 0.61815(12) 0.0507(5) Uani 1 1 d . . . . .
O3 O 0.79611(18) 0.47289(12) 0.74067(11) 0.0392(4) Uani 1 1 d . . . . .
N1 N 0.67629(19) 0.37193(13) 0.33742(12) 0.0270(4) Uani 1 1 d . . . . .
N2 N 0.7155(3) 0.53664(16) 0.27531(14) 0.0453(5) Uani 1 1 d . . . . .
N3 N 0.5610(2) 0.46497(14) 0.19861(13) 0.0337(4) Uani 1 1 d . . . . .
C1 C 0.6907(2) 0.37304(15) 0.44026(14) 0.0265(4) Uani 1 1 d . . . . .
C2 C 0.7096(2) 0.45265(16) 0.49290(15) 0.0303(4) Uani 1 1 d . . . . .
H2 H 0.7129 0.5210 0.4603 0.036 Uiso 1 1 calc R U . . .
C3 C 0.7235(2) 0.42851(16) 0.59543(15) 0.0299(4) Uani 1 1 d . . . . .
C4 C 0.7155(2) 0.32857(17) 0.64418(15) 0.0313(4) Uani 1 1 d . . . . .
H4 H 0.7248 0.3144 0.7143 0.038 Uiso 1 1 calc R U . . .
C5 C 0.6942(2) 0.25086(16) 0.59176(15) 0.0298(4) Uani 1 1 d . . . . .
H5 H 0.6881 0.1835 0.6252 0.036 Uiso 1 1 calc R U . . .
C6 C 0.6817(2) 0.27257(15) 0.48800(14) 0.0260(4) Uani 1 1 d . . . . .
C7 C 0.6650(2) 0.20996(16) 0.41273(14) 0.0272(4) Uani 1 1 d . . . . .
H7 H 0.6571 0.1382 0.4236 0.033 Uiso 1 1 calc R U . . .
C8 C 0.6622(2) 0.27005(15) 0.32263(14) 0.0262(4) Uani 1 1 d . . . . .
C9 C 0.6659(2) 0.23246(15) 0.22201(14) 0.0266(4) Uani 1 1 d . . . . .
C10 C 0.5695(2) 0.17778(15) 0.21312(14) 0.0271(4) Uani 1 1 d . . . . .
C11 C 0.4443(2) 0.15518(17) 0.28279(15) 0.0302(4) Uani 1 1 d . . . . .
C12 C 0.3934(2) 0.09468(16) 0.22986(14) 0.0283(4) Uani 1 1 d . . . . .
C13 C 0.2673(2) 0.04980(16) 0.25366(15) 0.0297(4) Uani 1 1 d . . . . .
C14 C 0.1625(2) 0.07503(18) 0.34354(16) 0.0372(5) Uani 1 1 d . . . . .
H14 H 0.1772 0.1180 0.3914 0.045 Uiso 1 1 calc R U . . .
C15 C 0.0379(3) 0.0377(2) 0.36292(19) 0.0470(6) Uani 1 1 d . . . . .
H15 H -0.0329 0.0554 0.4240 0.056 Uiso 1 1 calc R U . . .
C16 C 0.0155(3) -0.0250(2) 0.2943(2) 0.0509(7) Uani 1 1 d . . . . .
H16 H -0.0710 -0.0499 0.3078 0.061 Uiso 1 1 calc R U . . .
C17 C 0.1192(3) -0.0516(2) 0.2058(2) 0.0480(6) Uani 1 1 d . . . . .
H17 H 0.1040 -0.0950 0.1586 0.058 Uiso 1 1 calc R U . . .
C18 C 0.2455(3) -0.01501(18) 0.18575(17) 0.0368(5) Uani 1 1 d . . . . .
H18 H 0.3172 -0.0344 0.1253 0.044 Uiso 1 1 calc R U . . .
C19 C 0.6929(3) -0.03233(17) 0.10989(17) 0.0373(5) Uani 1 1 d . . . . .
H19A H 0.6609 -0.0842 0.0787 0.056 Uiso 1 1 calc R U . . .
H19B H 0.7184 -0.0622 0.1776 0.056 Uiso 1 1 calc R U . . .
H19C H 0.7842 -0.0215 0.0675 0.056 Uiso 1 1 calc R U . . .
C20 C 0.6500(2) 0.46298(16) 0.26630(14) 0.0298(4) Uani 1 1 d . . . . .
C21 C 0.5406(3) 0.54962(18) 0.12961(16) 0.0423(6) Uani 1 1 d . . . . .
H21 H 0.4804 0.5533 0.0780 0.051 Uiso 1 1 calc R U . . .
C22 C 0.6019(3) 0.6311(2) 0.12955(18) 0.0522(7) Uani 1 1 d . . . . .
H22 H 0.5859 0.6909 0.0799 0.063 Uiso 1 1 calc R U . . .
C23 C 0.6878(4) 0.6213(2) 0.20543(19) 0.0558(7) Uani 1 1 d . . . . .
H23 H 0.7301 0.6776 0.2088 0.067 Uiso 1 1 calc R U . . .
C24 C 0.7831(2) 0.24813(15) 0.13699(15) 0.0283(4) Uani 1 1 d . . . . .
C25 C 0.7518(3) 0.26562(17) 0.03720(15) 0.0350(5) Uani 1 1 d . . . . .
H25 H 0.6548 0.2664 0.0234 0.042 Uiso 1 1 calc R U . . .
C26 C 0.8608(3) 0.28194(19) -0.04200(17) 0.0435(6) Uani 1 1 d . . . . .
H26 H 0.8381 0.2939 -0.1097 0.052 Uiso 1 1 calc R U . . .
C27 C 1.0026(3) 0.2808(2) -0.02252(18) 0.0469(6) Uani 1 1 d . . . . .
H27 H 1.0772 0.2921 -0.0768 0.056 Uiso 1 1 calc R U . . .
C28 C 1.0355(3) 0.26312(19) 0.07561(19) 0.0434(6) Uani 1 1 d . . . . .
H28 H 1.1333 0.2614 0.0889 0.052 Uiso 1 1 calc R U . . .
C29 C 0.9261(2) 0.24783(17) 0.15503(16) 0.0342(5) Uani 1 1 d . . . . .
H29 H 0.9490 0.2370 0.2226 0.041 Uiso 1 1 calc R U . . .
C30 C 0.7500(3) 0.51245(17) 0.65030(16) 0.0347(5) Uani 1 1 d . . . . .
C31 C 0.8191(4) 0.5515(2) 0.7988(2) 0.0593(8) Uani 1 1 d . . . . .
H31A H 0.8990 0.5793 0.7602 0.089 Uiso 1 1 calc R U . . .
H31B H 0.8523 0.5155 0.8632 0.089 Uiso 1 1 calc R U . . .
H31C H 0.7217 0.6132 0.8124 0.089 Uiso 1 1 calc R U . . .
H11 H 0.406(3) 0.1803(18) 0.3520(18) 0.039(6) Uiso 1 1 d . . . . .
H32B H 0.644(4) 0.734(3) 0.377(3) 0.103(13) Uiso 1 1 d . . . . .
H32A H 0.688(5) 0.732(4) 0.491(4) 0.142(17) Uiso 1 1 d . . . . .

loop_
_atom_site_aniso_label
_atom_site_aniso_U_11
_atom_site_aniso_U_22
_atom_site_aniso_U_33
_atom_site_aniso_U_23
_atom_site_aniso_U_13
_atom_site_aniso_U_12
Cl1 0.0400(10) 0.0613(17) 0.127(2) -0.0287(17) -0.0073(12) -0.0139(10)
Cl1' 0.046(2) 0.081(4) 0.210(8) 0.040(4) 0.015(4) -0.008(2)
Cl2 0.0706(5) 0.0404(4) 0.0938(6) 0.0131(4) 0.0119(4) -0.0101(3)
C32 0.0605(17) 0.0425(14) 0.0562(17) -0.0063(13) 0.0060(14) -0.0167(13)
P1 0.0315(3) 0.0260(3) 0.0228(3) -0.00174(19) -0.0031(2) -0.0118(2)
O1 0.0459(9) 0.0366(8) 0.0272(7) 0.0033(6) -0.0092(6) -0.0196(7)
O2 0.0832(13) 0.0315(9) 0.0434(9) -0.0015(7) -0.0205(9) -0.0215(8)
O3 0.0516(9) 0.0344(8) 0.0347(8) -0.0062(6) -0.0165(7) -0.0121(7)
N1 0.0333(9) 0.0268(8) 0.0234(8) -0.0002(6) -0.0049(7) -0.0132(7)
N2 0.0692(14) 0.0451(11) 0.0337(10) 0.0068(8) -0.0091(10) -0.0363(11)
N3 0.0414(10) 0.0266(9) 0.0297(9) -0.0008(7) -0.0077(8) -0.0064(8)
C1 0.0282(10) 0.0269(10) 0.0236(9) -0.0011(8) -0.0042(8) -0.0079(8)
C2 0.0350(11) 0.0269(10) 0.0298(10) -0.0011(8) -0.0058(9) -0.0109(9)
C3 0.0297(10) 0.0291(10) 0.0295(10) -0.0057(8) -0.0045(8) -0.0068(8)
C4 0.0354(11) 0.0329(11) 0.0239(9) -0.0004(8) -0.0052(8) -0.0092(9)
C5 0.0341(11) 0.0279(10) 0.0265(10) 0.0017(8) -0.0048(8) -0.0100(9)
C6 0.0237(9) 0.0255(10) 0.0272(10) -0.0015(8) -0.0021(8) -0.0070(8)
C7 0.0297(10) 0.0262(10) 0.0267(10) -0.0004(8) -0.0035(8) -0.0114(8)
C8 0.0281(10) 0.0251(10) 0.0264(9) -0.0020(8) -0.0027(8) -0.0109(8)
C9 0.0308(10) 0.0233(9) 0.0253(9) -0.0013(7) -0.0047(8) -0.0083(8)
C10 0.0333(10) 0.0245(9) 0.0219(9) -0.0002(7) -0.0023(8) -0.0089(8)
C11 0.0325(11) 0.0313(10) 0.0256(10) -0.0033(8) -0.0010(8) -0.0104(9)
C12 0.0310(10) 0.0269(10) 0.0257(10) 0.0004(8) -0.0040(8) -0.0089(8)
C13 0.0309(10) 0.0287(10) 0.0280(10) 0.0036(8) -0.0060(8) -0.0091(8)
C14 0.0339(11) 0.0423(12) 0.0317(11) 0.0019(9) -0.0041(9) -0.0096(10)
C15 0.0337(12) 0.0557(15) 0.0432(13) 0.0147(11) -0.0005(10) -0.0125(11)
C16 0.0380(13) 0.0511(15) 0.0674(17) 0.0190(13) -0.0114(12) -0.0248(12)
C17 0.0507(14) 0.0407(13) 0.0615(16) 0.0021(11) -0.0165(13) -0.0241(11)
C18 0.0417(12) 0.0346(11) 0.0368(11) -0.0008(9) -0.0048(10) -0.0169(10)
C19 0.0379(12) 0.0344(11) 0.0374(11) -0.0081(9) -0.0052(10) -0.0078(9)
C20 0.0372(11) 0.0266(10) 0.0240(10) 0.0000(8) -0.0005(8) -0.0112(9)
C21 0.0556(15) 0.0341(12) 0.0296(11) 0.0022(9) -0.0091(10) -0.0055(11)
C22 0.0826(19) 0.0377(13) 0.0331(12) 0.0097(10) -0.0057(12) -0.0212(13)
C23 0.092(2) 0.0495(15) 0.0401(13) 0.0087(11) -0.0077(14) -0.0451(15)
C24 0.0345(11) 0.0220(9) 0.0273(10) -0.0017(8) -0.0020(8) -0.0093(8)
C25 0.0437(12) 0.0356(11) 0.0289(10) -0.0002(9) -0.0040(9) -0.0187(10)
C26 0.0631(16) 0.0437(13) 0.0263(11) 0.0001(9) -0.0010(10) -0.0247(12)
C27 0.0488(14) 0.0457(14) 0.0402(13) -0.0016(10) 0.0136(11) -0.0183(11)
C28 0.0330(12) 0.0435(13) 0.0505(14) 0.0006(11) 0.0007(10) -0.0130(10)
C29 0.0350(11) 0.0340(11) 0.0321(11) 0.0007(9) -0.0037(9) -0.0113(9)
C30 0.0387(12) 0.0311(11) 0.0330(11) -0.0051(9) -0.0072(9) -0.0080(9)
C31 0.090(2) 0.0470(15) 0.0513(15) -0.0099(12) -0.0323(15) -0.0234(14)

loop_
_atom_type_symbol
_atom_type_description
_atom_type_scat_dispersion_real
_atom_type_scat_dispersion_imag
_atom_type_scat_source
C C 0.0033 0.0016 'International Tables Vol C Tables 4.2.6.8 and 6.1.1.4'
H H 0.0000 0.0000 'International Tables Vol C Tables 4.2.6.8 and 6.1.1.4'
Cl Cl 0.1484 0.1585 'International Tables Vol C Tables 4.2.6.8 and 6.1.1.4'
N N 0.0061 0.0033 'International Tables Vol C Tables 4.2.6.8 and 6.1.1.4'
O O 0.0106 0.0060 'International Tables Vol C Tables 4.2.6.8 and 6.1.1.4'
P P 0.1023 0.0942 'International Tables Vol C Tables 4.2.6.8 and 6.1.1.4'

loop_
_geom_angle_atom_site_label_1
_geom_angle_atom_site_label_2
_geom_angle_atom_site_label_3
_geom_angle
_geom_angle_site_symmetry_1
_geom_angle_site_symmetry_3
_geom_angle_publ_flag
Cl1' C32 Cl2 112.4(3) . . ?
Cl2 C32 Cl1 111.0(2) . . ?
Cl1' C32 H32B 117(2) . . ?
Cl2 C32 H32B 102(2) . . ?
Cl1 C32 H32B 104(2) . . ?
Cl1' C32 H32A 102(3) . . ?
Cl2 C32 H32A 108(3) . . ?
Cl1 C32 H32A 116(3) . . ?
H32B C32 H32A 115(4) . . ?
O1 P1 C19 112.98(9) . . ?
O1 P1 C12 119.98(9) . . ?
C19 P1 C12 111.53(10) . . ?
O1 P1 C10 122.17(9) . . ?
C19 P1 C10 109.47(10) . . ?
C12 P1 C10 75.48(9) . . ?
O1 P1 C11 131.27(8) . . ?
C19 P1 C11 115.72(9) . . ?
C12 P1 C11 36.24(8) . . ?
C10 P1 C11 39.25(8) . . ?
C30 O3 C31 115.22(17) . . ?
C8 N1 C20 124.72(16) . . ?
C8 N1 C1 107.94(15) . . ?
C20 N1 C1 126.29(16) . . ?
C20 N2 C23 114.3(2) . . ?
C20 N3 C21 115.29(19) . . ?
C2 C1 C6 122.03(18) . . ?
C2 C1 N1 130.82(18) . . ?
C6 C1 N1 107.15(16) . . ?
C1 C2 C3 117.38(18) . . ?
C1 C2 H2 121.3 . . ?
C3 C2 H2 121.3 . . ?
C2 C3 C4 121.36(18) . . ?
C2 C3 C30 117.03(18) . . ?
C4 C3 C30 121.60(18) . . ?
C5 C4 C3 120.84(18) . . ?
C5 C4 H4 119.6 . . ?
C3 C4 H4 119.6 . . ?
C4 C5 C6 118.96(18) . . ?
C4 C5 H5 120.5 . . ?
C6 C5 H5 120.5 . . ?
C5 C6 C1 119.41(18) . . ?
C5 C6 C7 133.00(18) . . ?
C1 C6 C7 107.56(16) . . ?
C8 C7 C6 108.49(17) . . ?
C8 C7 H7 125.8 . . ?
C6 C7 H7 125.8 . . ?
C7 C8 N1 108.84(16) . . ?
C7 C8 C9 127.05(17) . . ?
N1 C8 C9 123.62(17) . . ?
C10 C9 C8 118.28(17) . . ?
C10 C9 C24 122.61(17) . . ?
C8 C9 C24 118.94(16) . . ?
C9 C10 C11 132.72(18) . . ?
C9 C10 P1 139.11(15) . . ?
C11 C10 P1 88.12(13) . . ?
C12 C11 C10 104.60(17) . . ?
C12 C11 P1 51.98(11) . . ?
C10 C11 P1 52.63(10) . . ?
C12 C11 H11 129.0(14) . . ?
C10 C11 H11 126.4(14) . . ?
P1 C11 H11 179.0(14) . . ?
C11 C12 C13 132.72(19) . . ?
C11 C12 P1 91.77(14) . . ?
C13 C12 P1 135.48(15) . . ?
C18 C13 C14 118.9(2) . . ?
C18 C13 C12 120.54(18) . . ?
C14 C13 C12 120.48(19) . . ?
C15 C14 C13 120.3(2) . . ?
C15 C14 H14 119.9 . . ?
C13 C14 H14 119.9 . . ?
C16 C15 C14 120.5(2) . . ?
C16 C15 H15 119.8 . . ?
C14 C15 H15 119.8 . . ?
C15 C16 C17 119.8(2) . . ?
C15 C16 H16 120.1 . . ?
C17 C16 H16 120.1 . . ?
C16 C17 C18 120.2(2) . . ?
C16 C17 H17 119.9 . . ?
C18 C17 H17 119.9 . . ?
C13 C18 C17 120.3(2) . . ?
C13 C18 H18 119.9 . . ?
C17 C18 H18 119.9 . . ?
P1 C19 H19A 109.5 . . ?
P1 C19 H19B 109.5 . . ?
H19A C19 H19B 109.5 . . ?
P1 C19 H19C 109.5 . . ?
H19A C19 H19C 109.5 . . ?
H19B C19 H19C 109.5 . . ?
N3 C20 N2 127.68(19) . . ?
N3 C20 N1 115.66(17) . . ?
N2 C20 N1 116.66(17) . . ?
N3 C21 C22 123.2(2) . . ?
N3 C21 H21 118.4 . . ?
C22 C21 H21 118.4 . . ?
C21 C22 C23 115.8(2) . . ?
C21 C22 H22 122.1 . . ?
C23 C22 H22 122.1 . . ?
N2 C23 C22 123.6(2) . . ?
N2 C23 H23 118.2 . . ?
C22 C23 H23 118.2 . . ?
C29 C24 C25 118.39(19) . . ?
C29 C24 C9 120.77(17) . . ?
C25 C24 C9 120.83(18) . . ?
C26 C25 C24 120.7(2) . . ?
C26 C25 H25 119.7 . . ?
C24 C25 H25 119.7 . . ?
C27 C26 C25 120.0(2) . . ?
C27 C26 H26 120.0 . . ?
C25 C26 H26 120.0 . . ?
C28 C27 C26 120.0(2) . . ?
C28 C27 H27 120.0 . . ?
C26 C27 H27 120.0 . . ?
C27 C28 C29 120.1(2) . . ?
C27 C28 H28 120.0 . . ?
C29 C28 H28 120.0 . . ?
C28 C29 C24 120.8(2) . . ?
C28 C29 H29 119.6 . . ?
C24 C29 H29 119.6 . . ?
O2 C30 O3 122.62(19) . . ?
O2 C30 C3 124.67(19) . . ?
O3 C30 C3 112.70(18) . . ?
O3 C31 H31A 109.5 . . ?
O3 C31 H31B 109.5 . . ?
H31A C31 H31B 109.5 . . ?
O3 C31 H31C 109.5 . . ?
H31A C31 H31C 109.5 . . ?
H31B C31 H31C 109.5 . . ?

loop_
_geom_bond_atom_site_label_1
_geom_bond_atom_site_label_2
_geom_bond_distance
_geom_bond_site_symmetry_2
_geom_bond_publ_flag
Cl1 C32 1.773(6) . ?
Cl1' C32 1.699(9) . ?
Cl2 C32 1.733(3) . ?
C32 H32B 0.97(4) . ?
C32 H32A 0.98(5) . ?
P1 O1 1.4842(14) . ?
P1 C19 1.793(2) . ?
P1 C12 1.809(2) . ?
P1 C10 1.8246(19) . ?
P1 C11 2.295(2) . ?
O2 C30 1.205(3) . ?
O3 C30 1.342(2) . ?
O3 C31 1.440(3) . ?
N1 C8 1.409(2) . ?
N1 C20 1.409(2) . ?
N1 C1 1.409(2) . ?
N2 C20 1.325(3) . ?
N2 C23 1.342(3) . ?
N3 C20 1.323(3) . ?
N3 C21 1.334(3) . ?
C1 C2 1.387(3) . ?
C1 C6 1.407(3) . ?
C2 C3 1.392(3) . ?
C2 H2 0.9500 . ?
C3 C4 1.403(3) . ?
C3 C30 1.487(3) . ?
C4 C5 1.375(3) . ?
C4 H4 0.9500 . ?
C5 C6 1.404(3) . ?
C5 H5 0.9500 . ?
C6 C7 1.422(3) . ?
C7 C8 1.360(3) . ?
C7 H7 0.9500 . ?
C8 C9 1.474(3) . ?
C9 C10 1.350(3) . ?
C9 C24 1.481(3) . ?
C10 C11 1.453(3) . ?
C11 C12 1.357(3) . ?
C11 H11 0.98(2) . ?
C12 C13 1.456(3) . ?
C13 C18 1.388(3) . ?
C13 C14 1.400(3) . ?
C14 C15 1.380(3) . ?
C14 H14 0.9500 . ?
C15 C16 1.378(4) . ?
C15 H15 0.9500 . ?
C16 C17 1.383(4) . ?
C16 H16 0.9500 . ?
C17 C18 1.389(3) . ?
C17 H17 0.9500 . ?
C18 H18 0.9500 . ?
C19 H19A 0.9800 . ?
C19 H19B 0.9800 . ?
C19 H19C 0.9800 . ?
C21 C22 1.363(4) . ?
C21 H21 0.9500 . ?
C22 C23 1.369(4) . ?
C22 H22 0.9500 . ?
C23 H23 0.9500 . ?
C24 C29 1.393(3) . ?
C24 C25 1.394(3) . ?
C25 C26 1.386(3) . ?
C25 H25 0.9500 . ?
C26 C27 1.385(4) . ?
C26 H26 0.9500 . ?
C27 C28 1.378(3) . ?
C27 H27 0.9500 . ?
C28 C29 1.386(3) . ?
C28 H28 0.9500 . ?
C29 H29 0.9500 . ?
C31 H31A 0.9800 . ?
C31 H31B 0.9800 . ?
C31 H31C 0.9800 . ?

loop_
_geom_hbond_atom_site_label_D
_geom_hbond_atom_site_label_H
_geom_hbond_atom_site_label_A
_geom_hbond_distance_DH
_geom_hbond_distance_HA
_geom_hbond_distance_DA
_geom_hbond_angle_DHA
_geom_hbond_site_symmetry_A
C32 H32A O2 0.98(5) 2.21(5) 3.127(4) 154(4) .
C11 H11 O2 0.98(2) 2.66(2) 3.260(3) 120.0(16) 2_666
C23 H23 Cl1 0.95 2.84 3.552(4) 132.7 .
C22 H22 O1 0.95 2.32 3.264(3) 170.3 2_665
C19 H19A O1 0.98 2.47 3.398(3) 158.1 2_655
C2 H2 N2 0.95 2.46 2.992(3) 115.4 .

loop_
_geom_torsion_atom_site_label_1
_geom_torsion_atom_site_label_2
_geom_torsion_atom_site_label_3
_geom_torsion_atom_site_label_4
_geom_torsion
_geom_torsion_site_symmetry_1
_geom_torsion_site_symmetry_2
_geom_torsion_site_symmetry_3
_geom_torsion_site_symmetry_4
_geom_torsion_publ_flag
C8 N1 C1 C2 179.0(2) . . . . ?
C20 N1 C1 C2 -12.4(3) . . . . ?
C8 N1 C1 C6 -1.3(2) . . . . ?
C20 N1 C1 C6 167.32(18) . . . . ?
C6 C1 C2 C3 1.6(3) . . . . ?
N1 C1 C2 C3 -178.77(19) . . . . ?
C1 C2 C3 C4 -1.3(3) . . . . ?
C1 C2 C3 C30 177.64(18) . . . . ?
C2 C3 C4 C5 0.3(3) . . . . ?
C30 C3 C4 C5 -178.59(19) . . . . ?
C3 C4 C5 C6 0.4(3) . . . . ?
C4 C5 C6 C1 -0.2(3) . . . . ?
C4 C5 C6 C7 177.5(2) . . . . ?
C2 C1 C6 C5 -0.9(3) . . . . ?
N1 C1 C6 C5 179.39(17) . . . . ?
C2 C1 C6 C7 -179.11(18) . . . . ?
N1 C1 C6 C7 1.2(2) . . . . ?
C5 C6 C7 C8 -178.5(2) . . . . ?
C1 C6 C7 C8 -0.6(2) . . . . ?
C6 C7 C8 N1 -0.2(2) . . . . ?
C6 C7 C8 C9 171.88(18) . . . . ?
C20 N1 C8 C7 -167.90(18) . . . . ?
C1 N1 C8 C7 1.0(2) . . . . ?
C20 N1 C8 C9 19.7(3) . . . . ?
C1 N1 C8 C9 -171.46(17) . . . . ?
C7 C8 C9 C10 47.6(3) . . . . ?
N1 C8 C9 C10 -141.43(19) . . . . ?
C7 C8 C9 C24 -127.7(2) . . . . ?
N1 C8 C9 C24 43.3(3) . . . . ?
C8 C9 C10 C11 7.3(3) . . . . ?
C24 C9 C10 C11 -177.65(19) . . . . ?
C8 C9 C10 P1 -169.21(17) . . . . ?
C24 C9 C10 P1 5.8(3) . . . . ?
O1 P1 C10 C9 -65.1(3) . . . . ?
C19 P1 C10 C9 70.3(2) . . . . ?
C12 P1 C10 C9 178.4(2) . . . . ?
C11 P1 C10 C9 177.4(3) . . . . ?
O1 P1 C10 C11 117.50(13) . . . . ?
C19 P1 C10 C11 -107.15(13) . . . . ?
C12 P1 C10 C11 0.95(12) . . . . ?
C9 C10 C11 C12 -179.0(2) . . . . ?
P1 C10 C11 C12 -1.26(15) . . . . ?
C9 C10 C11 P1 -177.7(3) . . . . ?
C10 C11 C12 C13 -177.0(2) . . . . ?
P1 C11 C12 C13 -178.2(3) . . . . ?
C10 C11 C12 P1 1.27(16) . . . . ?
O1 P1 C12 C11 -120.06(13) . . . . ?
C19 P1 C12 C11 104.53(14) . . . . ?
C10 P1 C12 C11 -1.01(12) . . . . ?
O1 P1 C12 C13 58.1(2) . . . . ?
C19 P1 C12 C13 -77.3(2) . . . . ?
C10 P1 C12 C13 177.1(2) . . . . ?
C11 P1 C12 C13 178.2(3) . . . . ?
C11 C12 C13 C18 -176.8(2) . . . . ?
P1 C12 C13 C18 5.7(3) . . . . ?
C11 C12 C13 C14 5.8(3) . . . . ?
P1 C12 C13 C14 -171.71(17) . . . . ?
C18 C13 C14 C15 -1.3(3) . . . . ?
C12 C13 C14 C15 176.1(2) . . . . ?
C13 C14 C15 C16 0.2(3) . . . . ?
C14 C15 C16 C17 0.5(4) . . . . ?
C15 C16 C17 C18 -0.2(4) . . . . ?
C14 C13 C18 C17 1.6(3) . . . . ?
C12 C13 C18 C17 -175.8(2) . . . . ?
C16 C17 C18 C13 -0.9(3) . . . . ?
C21 N3 C20 N2 2.6(3) . . . . ?
C21 N3 C20 N1 -178.01(18) . . . . ?
C23 N2 C20 N3 -1.0(3) . . . . ?
C23 N2 C20 N1 179.6(2) . . . . ?
C8 N1 C20 N3 22.3(3) . . . . ?
C1 N1 C20 N3 -144.49(19) . . . . ?
C8 N1 C20 N2 -158.23(19) . . . . ?
C1 N1 C20 N2 34.9(3) . . . . ?
C20 N3 C21 C22 -2.1(3) . . . . ?
N3 C21 C22 C23 0.2(4) . . . . ?
C20 N2 C23 C22 -1.2(4) . . . . ?
C21 C22 C23 N2 1.6(4) . . . . ?
C10 C9 C24 C29 -145.1(2) . . . . ?
C8 C9 C24 C29 29.9(3) . . . . ?
C10 C9 C24 C25 36.1(3) . . . . ?
C8 C9 C24 C25 -148.90(19) . . . . ?
C29 C24 C25 C26 0.2(3) . . . . ?
C9 C24 C25 C26 179.01(19) . . . . ?
C24 C25 C26 C27 0.1(3) . . . . ?
C25 C26 C27 C28 0.2(4) . . . . ?
C26 C27 C28 C29 -0.8(4) . . . . ?
C27 C28 C29 C24 1.1(3) . . . . ?
C25 C24 C29 C28 -0.8(3) . . . . ?
C9 C24 C29 C28 -179.63(19) . . . . ?
C31 O3 C30 O2 2.5(3) . . . . ?
C31 O3 C30 C3 -178.2(2) . . . . ?
C2 C3 C30 O2 13.3(3) . . . . ?
C4 C3 C30 O2 -167.8(2) . . . . ?
C2 C3 C30 O3 -166.00(18) . . . . ?
C4 C3 C30 O3 12.9(3) . . . . ?
